data_7028144
loop_
_publ_author_name
'Martins, Lu\'isa M. D. R. S.'
'Duarte, M. Teresa'
'Galv\~ao, Adelino M.'
'Resende, Catarina'
'Pombeiro, Armando J. L.'
'Henderson, Richard A.'
'Evans, David J.'

_publ_section_title
;
 Syntheses, properties and M\"ossbauer studies of mono- and di-nitrile
 phosphine complexes of iron(II). Crystal structures of
 trans-[Fe(NCR)2(Et2PCH2CH2PEt2)2][BF4]2 (R&#x2005;=&#x2005;Me or
 CH2C6H4OMe-4)&#x200A;&#x2020;
;
_journal_issue 19
_journal_name_full 'Journal of the Chemical Society, Dalton Transactions'
_journal_page_first 3311
_journal_paper_doi 10.1039/a804193h
_journal_year 1998
_chemical_formula_sum 'C24 H54 B2 F8 Fe N2 P4'
_chemical_formula_weight 724.04
_chemical_name_systematic
; 
 ? 
;
_space_group_IT_number 15
_symmetry_cell_setting monoclinic
_symmetry_space_group_name_Hall '-C 2yc'
_symmetry_space_group_name_H-M 'C 1 2/c 1'
_atom_sites_solution_hydrogens geom
_atom_sites_solution_primary direct
_atom_sites_solution_secondary difmap
_audit_creation_method SHELXL
_cell_angle_alpha 90.00
_cell_angle_beta 93.414(10)
_cell_angle_gamma 90.00
_cell_formula_units_Z 4
_cell_length_a 17.265(4)
_cell_length_b 14.8580(5)
_cell_length_c 13.528(5)
_cell_measurement_reflns_used 25
_cell_measurement_temperature 293(2)
_cell_measurement_theta_max 13
_cell_measurement_theta_min 8
_cell_volume 3464.1(15)
_computing_cell_refinement 'CAD-4 software (Enraf Nonius, 1989)'
_computing_data_collection 'CAD-4 software (Enraf Nonius, 1989)'
_computing_data_reduction 'process-MolEN, (Fair, 1990)'
_computing_molecular_graphics 'ORTEP (Johnson, 1976)'
_computing_publication_material 'SHELXL-93 (Sheldrick, 1993)'
_computing_structure_refinement 'SHELXL-93 (Sheldrick, 1993)'
_computing_structure_solution 'SHELXS-86 (Sheldrick, 1990)'
_diffrn_ambient_temperature 293(2)
_diffrn_measurement_device 'CAD4-Enraf Nonius'
_diffrn_measurement_method '\w-2\q scan'
_diffrn_radiation_monochromator graphite
_diffrn_radiation_source 'fine-focus rotating anode'
_diffrn_radiation_type MoK\a
_diffrn_radiation_wavelength 0.71069
_diffrn_reflns_av_R_equivalents 0.0443
_diffrn_reflns_av_sigmaI/netI 0.0226
_diffrn_reflns_limit_h_max 24
_diffrn_reflns_limit_h_min 0
_diffrn_reflns_limit_k_max 20
_diffrn_reflns_limit_k_min 0
_diffrn_reflns_limit_l_max 18
_diffrn_reflns_limit_l_min -19
_diffrn_reflns_number 5175
_diffrn_reflns_theta_max 29.99
_diffrn_reflns_theta_min 1.81
_diffrn_standards_decay_% 0.027
_diffrn_standards_interval_count 100
_diffrn_standards_interval_time 3600
_diffrn_standards_number 3
_exptl_absorpt_coefficient_mu 0.682
_exptl_absorpt_correction_T_max 0.999
_exptl_absorpt_correction_T_min 0.961
_exptl_absorpt_correction_type 'empirical via \y-scan North et al. (1968)'
_exptl_crystal_colour yellow
_exptl_crystal_density_diffrn 1.388
_exptl_crystal_density_meas ?
_exptl_crystal_F_000 1520
_exptl_crystal_size_max 0.3
_exptl_crystal_size_mid 0.2
_exptl_crystal_size_min 0.2
_refine_diff_density_max 0.840
_refine_diff_density_min -0.688
_refine_diff_density_rms 0.085
_refine_ls_extinction_coef none
_refine_ls_extinction_method none
_refine_ls_goodness_of_fit_all 1.047
_refine_ls_goodness_of_fit_obs 1.085
_refine_ls_hydrogen_treatment noref
_refine_ls_matrix_type full
_refine_ls_number_parameters 185
_refine_ls_number_reflns 4505
_refine_ls_number_restraints 0
_refine_ls_restrained_S_all 1.109
_refine_ls_restrained_S_obs 1.085
_refine_ls_R_factor_all 0.0868
_refine_ls_R_factor_obs 0.0602
_refine_ls_shift/esd_max -0.065
_refine_ls_shift/esd_mean 0.006
_refine_ls_structure_factor_coef Fsqd
_refine_ls_weighting_details 'w=1/[\s^2^(Fo^2^)+(0.0905P)^2^+6.4112P] where P=(Fo^2^+2Fc^2^)/3'
_refine_ls_weighting_scheme calc
_refine_ls_wR_factor_all 0.1934
_refine_ls_wR_factor_obs 0.1595
_reflns_number_observed 3593
_reflns_number_total 5024
_reflns_observed_criterion >2sigma(I)
_cod_data_source_file h804193sup1.cif
_cod_data_source_block reniob
_cod_depositor_comments
;
The following automatic conversions were performed:

'_exptl_crystal_density_meas' value 'not measured' was changed to '?'
- the value is perceived as not measured.

Automatic conversion script
Id: cif_fix_values 3008 2015-01-20 13:52:24Z robertas 

The following automatic conversions were performed:

'_refine_ls_weighting_scheme' value 'calc
w=1/[\s^2^(Fo^2^)+(0.0905P)^2^+6.4112P] where P=(Fo^2^+2Fc^2^)/3' was
changed to 'calc'. New tag '_refine_ls_weighting_details' was
created. The value of the new tag was set to
'w=1/[\s^2^(Fo^2^)+(0.0905P)^2^+6.4112P] where P=(Fo^2^+2Fc^2^)/3'.

Automatic conversion script
Id: cif_fix_values 3143 2015-03-26 13:38:13Z robertas 
;
_cod_original_cell_volume 3464.0(15)
_cod_original_sg_symbol_H-M C2/c
_cod_database_code 7028144

loop_
_symmetry_equiv_pos_as_xyz
'x, y, z'
'-x, y, -z+1/2'
'x+1/2, y+1/2, z'
'-x+1/2, y+1/2, -z+1/2'
'-x, -y, -z'
'x, -y, z-1/2'
'-x+1/2, -y+1/2, -z'
'x+1/2, -y+1/2, z-1/2'

loop_
_atom_site_aniso_label
_atom_site_aniso_U_11
_atom_site_aniso_U_22
_atom_site_aniso_U_33
_atom_site_aniso_U_23
_atom_site_aniso_U_13
_atom_site_aniso_U_12
Fe1 0.0268(2) 0.0327(3) 0.0392(3) 0.0010(2) 0.0037(2) -0.0059(2)
P1 0.0435(4) 0.0429(4) 0.0400(4) 0.0011(3) 0.0016(3) -0.0067(3)
P2 0.0465(4) 0.0333(3) 0.0516(4) 0.0003(3) 0.0013(3) -0.0037(3)
C10 0.103(3) 0.056(2) 0.062(2) -0.009(2) -0.014(2) -0.012(2)
C20 0.106(3) 0.048(2) 0.058(2) -0.012(2) -0.010(2) 0.003(2)
C11 0.080(3) 0.096(3) 0.067(3) -0.006(2) -0.022(2) 0.020(3)
C12 0.088(3) 0.102(4) 0.074(3) 0.009(3) -0.029(3) -0.010(3)
C13 0.082(3) 0.140(5) 0.054(2) -0.006(3) 0.020(2) -0.049(3)
C14 0.103(4) 0.199(9) 0.067(3) 0.003(4) 0.035(3) -0.018(4)
C21 0.060(2) 0.049(2) 0.105(3) -0.009(2) 0.002(2) 0.014(2)
C22 0.092(3) 0.056(2) 0.111(4) -0.010(2) 0.000(3) 0.028(2)
C23 0.087(3) 0.051(2) 0.088(3) 0.011(2) 0.011(2) -0.022(2)
N1 0.0343(11) 0.0421(12) 0.0452(13) 0.0010(10) 0.0030(9) -0.0061(9)
C1 0.0366(14) 0.055(2) 0.054(2) 0.0048(14) 0.0029(12) -0.0073(13)
C2 0.036(2) 0.108(4) 0.089(3) 0.009(3) 0.009(2) -0.018(2)
B1 0.060(4) 0.067(4) 0.074(4) 0.000 0.005(3) 0.000
F11 0.086(2) 0.111(3) 0.161(3) 0.014(2) -0.003(2) -0.039(2)
F12 0.116(3) 0.138(3) 0.126(3) -0.058(2) 0.019(2) -0.007(2)
B2 0.095(6) 0.093(6) 0.069(4) 0.000 0.025(4) 0.000
F21 0.272(7) 0.307(9) 0.165(5) -0.061(5) 0.057(5) -0.180(7)
F22 0.222(5) 0.160(4) 0.130(4) -0.042(3) 0.055(4) 0.015(4)

loop_
_atom_site_label
_atom_site_type_symbol
_atom_site_fract_x
_atom_site_fract_y
_atom_site_fract_z
_atom_site_U_iso_or_equiv
_atom_site_thermal_displace_type
_atom_site_occupancy
_atom_site_calc_flag
_atom_site_refinement_flags
Fe1 Fe 0.2500 0.2500 0.0000 0.0328(2) Uani 1 d S
P1 P 0.22321(5) 0.24466(5) -0.16650(6) 0.0422(2) Uani 1 d .
P2 P 0.22602(5) 0.40042(5) 0.01404(6) 0.0439(2) Uani 1 d .
C10 C 0.1979(3) 0.1279(3) -0.1956(3) 0.0744(12) Uani 1 d .
H10A H 0.1459(3) 0.1153(3) -0.1759(3) 0.131(5) Uiso 1 calc R
H10B H 0.1988(3) 0.1182(3) -0.2665(3) 0.131(5) Uiso 1 calc R
C20 C 0.2463(3) 0.4336(3) 0.1430(3) 0.0710(11) Uani 1 d .
H20A H 0.2672(3) 0.4942(3) 0.1451(3) 0.131(5) Uiso 1 calc R
H20B H 0.1982(3) 0.4340(3) 0.1766(3) 0.131(5) Uiso 1 calc R
C11 C 0.1386(3) 0.3056(4) -0.2202(4) 0.0820(14) Uani 1 d .
H11A H 0.1009(3) 0.3096(4) -0.1699(4) 0.131(5) Uiso 1 calc R
H11B H 0.1549(3) 0.3665(4) -0.2342(4) 0.131(5) Uiso 1 calc R
C12 C 0.0975(3) 0.2690(4) -0.3127(4) 0.090(2) Uani 1 d .
H12A H 0.0546(3) 0.3074(4) -0.3324(4) 0.131(5) Uiso 1 calc R
H12B H 0.0787(3) 0.2095(4) -0.3002(4) 0.131(5) Uiso 1 calc R
H12C H 0.1329(3) 0.2666(4) -0.3647(4) 0.131(5) Uiso 1 calc R
C13 C 0.3023(3) 0.2734(4) -0.2433(3) 0.091(2) Uani 1 d .
H13A H 0.3106(3) 0.3378(4) -0.2373(3) 0.131(5) Uiso 1 calc R
H13B H 0.3487(3) 0.2444(4) -0.2145(3) 0.131(5) Uiso 1 calc R
C14 C 0.2974(4) 0.2520(5) -0.3500(4) 0.122(3) Uani 1 d .
H14A H 0.3438(4) 0.2717(5) -0.3791(4) 0.131(5) Uiso 1 calc R
H14B H 0.2534(4) 0.2821(5) -0.3816(4) 0.131(5) Uiso 1 calc R
H14C H 0.2917(4) 0.1881(5) -0.3587(4) 0.131(5) Uiso 1 calc R
C21 C 0.1270(2) 0.4419(3) -0.0083(4) 0.0714(11) Uani 1 d .
H21A H 0.1136(2) 0.4387(3) -0.0789(4) 0.131(5) Uiso 1 calc R
H21B H 0.0924(2) 0.4017(3) 0.0243(4) 0.131(5) Uiso 1 calc R
C22 C 0.1123(3) 0.5378(3) 0.0265(4) 0.0863(15) Uani 1 d .
H22A H 0.0589(3) 0.5532(3) 0.0115(4) 0.131(5) Uiso 1 calc R
H22B H 0.1450(3) 0.5788(3) -0.0067(4) 0.131(5) Uiso 1 calc R
H22C H 0.1237(3) 0.5417(3) 0.0967(4) 0.131(5) Uiso 1 calc R
C23 C 0.2805(3) 0.4754(3) -0.0646(4) 0.0750(12) Uani 1 d .
H23A H 0.3040(3) 0.4381(3) -0.1135(4) 0.131(5) Uiso 1 calc R
H23B H 0.2430(3) 0.5139(3) -0.1004(4) 0.131(5) Uiso 1 calc R
C24 C 0.3392(4) 0.5316(5) -0.0219(6) 0.124(2) Uiso 1 d .
H24A H 0.3616(4) 0.5662(5) -0.0729(6) 0.131(5) Uiso 1 calc R
H24B H 0.3786(4) 0.4954(5) 0.0115(6) 0.131(5) Uiso 1 calc R
H24C H 0.3172(4) 0.5716(5) 0.0247(6) 0.131(5) Uiso 1 calc R
N1 N 0.14435(14) 0.2236(2) 0.0177(2) 0.0405(5) Uani 1 d .
C1 C 0.0818(2) 0.2064(2) 0.0305(3) 0.0485(7) Uani 1 d .
C2 C 0.0018(2) 0.1842(4) 0.0480(4) 0.0775(13) Uani 1 d .
H2A H -0.0242(2) 0.1641(4) -0.0127(4) 0.131(5) Uiso 1 calc R
H2B H -0.0239(2) 0.2365(4) 0.0716(4) 0.131(5) Uiso 1 calc R
H2C H 0.0008(2) 0.1372(4) 0.0966(4) 0.131(5) Uiso 1 calc R
B1 B 0.0000 -0.0053(5) 0.2500 0.067(2) Uani 1 d S
F11 F 0.0646(2) 0.0464(3) 0.2506(3) 0.1199(12) Uani 1 d .
F12 F -0.0055(2) -0.0587(3) 0.1688(3) 0.1261(14) Uani 1 d .
B2 B 0.5000 0.0890(7) 0.7500 0.085(2) Uani 1 d S
F21 F 0.4395(4) 0.0380(6) 0.7288(5) 0.246(4) Uani 1 d .
F22 F 0.4832(4) 0.1341(4) 0.8280(4) 0.169(2) Uani 1 d .

loop_
_atom_type_symbol
_atom_type_description
_atom_type_scat_dispersion_real
_atom_type_scat_dispersion_imag
_atom_type_scat_source
C C 0.0033 0.0016 'International Tables Vol C Tables 4.2.6.8 and 6.1.1.4'
H H 0.0000 0.0000 'International Tables Vol C Tables 4.2.6.8 and 6.1.1.4'
P P 0.1023 0.0942 'International Tables Vol C Tables 4.2.6.8 and 6.1.1.4'
N N 0.0061 0.0033 'International Tables Vol C Tables 4.2.6.8 and 6.1.1.4'
Fe Fe 0.3463 0.8444 'International Tables Vol C Tables 4.2.6.8 and 6.1.1.4'
B B 0.0013 0.0007 'International Tables Vol C Tables 4.2.6.8 and 6.1.1.4'
F F 0.0171 0.0103 'International Tables Vol C Tables 4.2.6.8 and 6.1.1.4'

loop_
_geom_angle_atom_site_label_1
_geom_angle_atom_site_label_2
_geom_angle_atom_site_label_3
_geom_angle
_geom_angle_site_symmetry_1
_geom_angle_site_symmetry_3
N1 Fe1 N1 180.0 . 7
N1 Fe1 P1 88.71(8) . .
N1 Fe1 P1 91.30(8) 7 .
N1 Fe1 P1 91.29(8) . 7
N1 Fe1 P1 88.71(8) 7 7
P1 Fe1 P1 180.0 . 7
N1 Fe1 P2 89.33(8) . 7
N1 Fe1 P2 90.67(8) 7 7
P1 Fe1 P2 84.87(3) . 7
P1 Fe1 P2 95.13(3) 7 7
N1 Fe1 P2 90.67(8) . .
N1 Fe1 P2 89.33(8) 7 .
P1 Fe1 P2 95.13(3) . .
P1 Fe1 P2 84.87(3) 7 .
P2 Fe1 P2 180.0 7 .
C13 P1 C10 106.2(3) . .
C13 P1 C11 105.4(3) . .
C10 P1 C11 102.1(2) . .
C13 P1 Fe1 116.3(2) . .
C10 P1 Fe1 106.18(14) . .
C11 P1 Fe1 119.1(2) . .
C21 P2 C20 101.1(2) . .
C21 P2 C23 101.8(2) . .
C20 P2 C23 108.3(2) . .
C21 P2 Fe1 119.30(13) . .
C20 P2 Fe1 108.54(13) . .
C23 P2 Fe1 116.4(2) . .
C20 C10 P1 110.0(3) 7 .
C10 C20 P2 112.1(3) 7 .
C12 C11 P1 118.5(4) . .
C14 C13 P1 120.5(4) . .
C22 C21 P2 115.8(3) . .
C24 C23 P2 120.1(4) . .
C1 N1 Fe1 178.1(3) . .
N1 C1 C2 179.4(4) . .
F11 B1 F11 110.8(6) 2 .
F11 B1 F12 108.1(2) 2 .
F11 B1 F12 110.8(2) . .
F11 B1 F12 110.8(2) 2 2
F11 B1 F12 108.1(2) . 2
F12 B1 F12 108.2(7) . 2
F22 B2 F22 117.8(9) 2_656 .
F22 B2 F21 105.3(4) 2_656 2_656
F22 B2 F21 109.6(4) . 2_656
F22 B2 F21 109.6(4) 2_656 .
F22 B2 F21 105.3(4) . .
F21 B2 F21 109.2(11) 2_656 .

loop_
_geom_bond_atom_site_label_1
_geom_bond_atom_site_label_2
_geom_bond_distance
_geom_bond_site_symmetry_2
Fe1 N1 1.895(2) .
Fe1 N1 1.895(2) 7
Fe1 P1 2.2736(11) .
Fe1 P1 2.2737(11) 7
Fe1 P2 2.2829(8) 7
Fe1 P2 2.2829(8) .
P1 C13 1.816(4) .
P1 C10 1.826(4) .
P1 C11 1.832(4) .
P2 C21 1.825(4) .
P2 C20 1.826(4) .
P2 C23 1.838(4) .
C10 C20 1.478(6) 7
C20 C10 1.478(6) 7
C11 C12 1.504(6) .
C13 C14 1.475(8) .
C21 C22 1.527(5) .
C23 C24 1.410(8) .
N1 C1 1.133(4) .
C1 C2 1.453(4) .
B1 F11 1.353(5) 2
B1 F11 1.353(5) .
B1 F12 1.354(5) .
B1 F12 1.354(5) 2
B2 F22 1.297(6) 2_656
B2 F22 1.297(6) .
B2 F21 1.308(7) 2_656
B2 F21 1.308(7) .
